data_7158825
loop_
_publ_author_name
'Surya Prakash Rao, H.'
'Prabakaran, M.'
'Muthanna, Nandurka'

_publ_section_title
;
 Synthesis of 7-hydroxydibenzopyran-6-ones via benzannulation of coumarins
;
_journal_name_full 'Organic &amp; Biomolecular Chemistry'
_journal_paper_doi 10.1039/D2OB01203K
_journal_year 2022
_chemical_formula_moiety 'C23 H19 N O5'
_chemical_formula_sum 'C23 H19 N O5'
_chemical_formula_weight 389.39
_space_group_crystal_system monoclinic
_space_group_IT_number 14
_space_group_name_Hall '-P 2yn'
_space_group_name_H-M_alt 'P 1 21/n 1'
_atom_sites_solution_hydrogens geom
_atom_sites_solution_primary iterative
_atom_sites_solution_secondary difmap
_audit_block_doi 10.5517/ccdc.csd.cc2b8rhw
_audit_creation_method SHELXL-2018/3
_audit_update_record
;
2022-02-19 deposited with the CCDC.	2022-08-08 downloaded from the CCDC.
;
_cell_angle_alpha 90
_cell_angle_beta 106.946(10)
_cell_angle_gamma 90
_cell_formula_units_Z 4
_cell_length_a 9.7089(8)
_cell_length_b 14.3510(12)
_cell_length_c 14.2749(15)
_cell_measurement_reflns_used 2883
_cell_measurement_temperature 293(2)
_cell_measurement_theta_max 29.1084
_cell_measurement_theta_min 2.9845
_cell_volume 1902.6(3)
_computing_cell_refinement
;
CrysAlis PRO (Agilent, 2014)
;
_computing_data_collection
;
CrysAlis PRO (Agilent, 2014)
;
_computing_data_reduction
;
CrysAlis PRO (Agilent, 2014)
;
_computing_molecular_graphics
;
ORTEP-3 for Windows (Farrugia, 2012), PLATON (Spek, 2020) and
Mercury
(Macrae <i>et al.</i>,  2020)
;
_computing_publication_material
;
ORTEP-3 for Windows (Farrugia, 2012), PLATON (Spek, 2020) and
Mercury
(Macrae <i>et al.</i>,  2020)
;
_computing_structure_refinement
;
SHELXL2018 (Sheldrick, 2015)
;
_computing_structure_solution
;
SHELXT (Sheldrick, 2015)
;
_diffrn_ambient_temperature 293(2)
_diffrn_detector_area_resol_mean 15.9821
_diffrn_measured_fraction_theta_full 0.993
_diffrn_measured_fraction_theta_max 0.857
_diffrn_measurement_device_type 'Xcalibur, Eos'
_diffrn_measurement_method '\w scans'
_diffrn_radiation_type MoK\a
_diffrn_radiation_wavelength 0.71073
_diffrn_reflns_av_R_equivalents 0.0264
_diffrn_reflns_av_unetI/netI 0.0370
_diffrn_reflns_Laue_measured_fraction_full 0.993
_diffrn_reflns_Laue_measured_fraction_max 0.857
_diffrn_reflns_limit_h_max 13
_diffrn_reflns_limit_h_min -13
_diffrn_reflns_limit_k_max 17
_diffrn_reflns_limit_k_min -18
_diffrn_reflns_limit_l_max 18
_diffrn_reflns_limit_l_min -18
_diffrn_reflns_number 10689
_diffrn_reflns_point_group_measured_fraction_full 0.993
_diffrn_reflns_point_group_measured_fraction_max 0.857
_diffrn_reflns_theta_full 25.242
_diffrn_reflns_theta_max 29.173
_diffrn_reflns_theta_min 2.991
_diffrn_source 'Enhance (Mo) X-ray Source'
_exptl_absorpt_coefficient_mu 0.096
_exptl_absorpt_correction_T_max 1.00000
_exptl_absorpt_correction_T_min 0.93226
_exptl_absorpt_correction_type multi-scan
_exptl_absorpt_process_details 'CrysalisPro (Agilent, 2014)'
_exptl_crystal_colour Colorless
_exptl_crystal_density_diffrn 1.359
_exptl_crystal_density_method 'not measured'
_exptl_crystal_description Block
_exptl_crystal_F_000 816
_exptl_crystal_size_max 0.75
_exptl_crystal_size_mid 0.44
_exptl_crystal_size_min 0.42
_refine_diff_density_max 0.191
_refine_diff_density_min -0.198
_refine_diff_density_rms 0.037
_refine_ls_extinction_method none
_refine_ls_goodness_of_fit_ref 0.952
_refine_ls_hydrogen_treatment constr
_refine_ls_matrix_type full
_refine_ls_number_parameters 264
_refine_ls_number_reflns 4413
_refine_ls_number_restraints 0
_refine_ls_restrained_S_all 0.952
_refine_ls_R_factor_all 0.0729
_refine_ls_R_factor_gt 0.0460
_refine_ls_shift/su_max 0.010
_refine_ls_shift/su_mean 0.002
_refine_ls_structure_factor_coef Fsqd
_refine_ls_weighting_details 'w=1/[\s^2^(Fo^2^)+(0.1000P)^2^] where P=(Fo^2^+2Fc^2^)/3'
_refine_ls_weighting_scheme calc
_refine_ls_wR_factor_gt 0.1330
_refine_ls_wR_factor_ref 0.1567
_reflns_number_gt 3119
_reflns_number_total 4413
_reflns_threshold_expression 'I > 2\s(I)'
_cod_data_source_file d2ob01203k2.cif
_cod_data_source_block I
_cod_original_sg_symbol_H-M 'P 21/n'
_cod_database_code 7158825
_publcif_datablock.id {29721a57-5e2d-4f3f-a1af-48c4ccae498a}

_shelx_shelxl_version_number 2018/3
_shelx_space_group_comment
;
The symmetry employed for this shelxl refinement is uniquely defined
by the following loop, which should always be used as a source of
symmetry information in preference to the above space-group names.
They are only intended as comments.
;
_publcif_funding_html
;
;

loop_
_space_group_symop_operation_xyz
'x, y, z'
'-x+1/2, y+1/2, -z+1/2'
'-x, -y, -z'
'x-1/2, -y-1/2, z-1/2'

loop_
_atom_site_label
_atom_site_type_symbol
_atom_site_fract_x
_atom_site_fract_y
_atom_site_fract_z
_atom_site_U_iso_or_equiv
_atom_site_adp_type
_atom_site_occupancy
_atom_site_site_symmetry_order
_atom_site_calc_flag
_atom_site_refinement_flags_posn
_atom_site_refinement_flags_adp
_atom_site_refinement_flags_occupancy
_atom_site_disorder_assembly
_atom_site_disorder_group
O1 O 0.53859(10) 0.16733(8) 0.92065(7) 0.0410(3) Uani 1 1 d . . . . .
O2 O 0.63028(12) 0.27465(8) 0.84841(8) 0.0509(3) Uani 1 1 d . . . . .
C14 C 0.44382(14) 0.18379(10) 0.74486(11) 0.0347(3) Uani 1 1 d . . . . .
O5 O 0.27716(13) -0.06937(8) 0.61784(10) 0.0595(4) Uani 1 1 d . . . . .
C15 C 0.36436(14) 0.09212(10) 0.73953(10) 0.0332(3) Uani 1 1 d . . . . .
H15 H 0.431514 0.042889 0.734017 0.040 Uiso 1 1 calc R U . . .
O3 O 0.50815(13) 0.31695(9) 0.66833(9) 0.0588(4) Uani 1 1 d . . . . .
H3 H 0.561932 0.325224 0.723781 0.088 Uiso 1 1 calc R U . . .
C9 C 0.42029(14) 0.11197(10) 0.92053(11) 0.0337(3) Uani 1 1 d . . . . .
C10 C 0.32907(15) 0.07558(10) 0.83485(11) 0.0347(3) Uani 1 1 d . . . . .
C7 C 0.29134(15) 0.04148(11) 1.02203(11) 0.0366(4) Uani 1 1 d . . . . .
C4 C 0.27309(15) 0.02080(11) 1.11980(11) 0.0382(4) Uani 1 1 d . . . . .
C19 C 0.28311(17) 0.11903(13) 0.55664(11) 0.0447(4) Uani 1 1 d . . . . .
H19A H 0.360887 0.079214 0.550748 0.054 Uiso 1 1 calc R U . . .
H19B H 0.203779 0.112652 0.497179 0.054 Uiso 1 1 calc R U . . .
C16 C 0.11816(17) 0.14945(12) 0.65498(12) 0.0450(4) Uani 1 1 d . . . . .
C13 C 0.54193(15) 0.21194(11) 0.83729(11) 0.0375(4) Uani 1 1 d . . . . .
C20 C 0.23367(15) 0.08697(11) 0.64512(11) 0.0377(4) Uani 1 1 d . . . . .
C8 C 0.40422(15) 0.09584(10) 1.01183(11) 0.0366(4) Uani 1 1 d . . . . .
H8 H 0.469369 0.121527 1.066950 0.044 Uiso 1 1 calc R U . . .
C21 C 0.17320(17) -0.01170(12) 0.62229(11) 0.0437(4) Uani 1 1 d . . . . .
O4 O 0.05006(13) -0.03278(10) 0.60776(10) 0.0649(4) Uani 1 1 d . . . . .
C12 C 0.19570(17) 0.00624(12) 0.93635(12) 0.0443(4) Uani 1 1 d . . . . .
H12 H 0.117331 -0.029036 0.940506 0.053 Uiso 1 1 calc R U . . .
C18 C 0.33369(17) 0.21905(12) 0.56740(12) 0.0467(4) Uani 1 1 d . . . . .
H18A H 0.381800 0.232559 0.518170 0.056 Uiso 1 1 calc R U . . .
H18B H 0.250752 0.259856 0.555766 0.056 Uiso 1 1 calc R U . . .
C17 C 0.43402(16) 0.23902(11) 0.66616(12) 0.0410(4) Uani 1 1 d . . . . .
C11 C 0.21487(17) 0.02259(12) 0.84563(12) 0.0443(4) Uani 1 1 d . . . . .
H11 H 0.149569 -0.002549 0.790253 0.053 Uiso 1 1 calc R U . . .
C6 C 0.20395(18) -0.05906(13) 1.13558(13) 0.0507(4) Uani 1 1 d . . . . .
H6 H 0.166517 -0.099657 1.083600 0.061 Uiso 1 1 calc R U . . .
C3 C 0.32765(18) 0.08032(12) 1.19927(12) 0.0466(4) Uani 1 1 d . . . . .
H3A H 0.375026 0.134713 1.191218 0.056 Uiso 1 1 calc R U . . .
C2 C 0.2424(2) -0.02057(16) 1.30377(15) 0.0627(5) Uani 1 1 d . . . . .
H2 H 0.231601 -0.034154 1.364935 0.075 Uiso 1 1 calc R U . . .
C1 C 0.1887(2) -0.08045(15) 1.22642(15) 0.0637(5) Uani 1 1 d . . . . .
H1 H 0.142442 -0.135050 1.235243 0.076 Uiso 1 1 calc R U . . .
C5 C 0.3116(2) 0.05875(15) 1.29030(14) 0.0579(5) Uani 1 1 d . . . . .
H5 H 0.348412 0.098916 1.342756 0.070 Uiso 1 1 calc R U . . .
C22 C 0.2376(2) -0.16616(14) 0.59282(18) 0.0714(6) Uani 1 1 d . . . . .
H22A H 0.150569 -0.169084 0.538150 0.086 Uiso 1 1 calc R U . . .
H22B H 0.220030 -0.197877 0.648226 0.086 Uiso 1 1 calc R U . . .
C23 C 0.3565(3) -0.21069(18) 0.5666(2) 0.1099(10) Uani 1 1 d . . . . .
H23A H 0.372605 -0.179133 0.511451 0.165 Uiso 1 1 calc R U . . .
H23B H 0.333040 -0.274743 0.550071 0.165 Uiso 1 1 calc R U . . .
H23C H 0.442123 -0.207456 0.621170 0.165 Uiso 1 1 calc R U . . .
N1 N 0.03398(17) 0.20167(13) 0.66178(13) 0.0658(5) Uani 1 1 d . . . . .

loop_
_atom_site_aniso_label
_atom_site_aniso_U_11
_atom_site_aniso_U_22
_atom_site_aniso_U_33
_atom_site_aniso_U_23
_atom_site_aniso_U_13
_atom_site_aniso_U_12
O1 0.0360(5) 0.0501(7) 0.0321(6) 0.0025(5) 0.0023(4) -0.0093(5)
O2 0.0501(7) 0.0508(7) 0.0448(7) 0.0017(5) 0.0029(5) -0.0184(6)
C14 0.0322(7) 0.0351(8) 0.0334(8) 0.0018(6) 0.0042(6) -0.0002(6)
O5 0.0520(7) 0.0435(7) 0.0799(10) -0.0140(6) 0.0143(6) -0.0124(6)
C15 0.0313(7) 0.0349(8) 0.0296(8) 0.0016(6) 0.0027(6) 0.0014(6)
O3 0.0606(8) 0.0537(8) 0.0516(8) 0.0162(6) -0.0003(6) -0.0181(6)
C9 0.0306(7) 0.0323(8) 0.0347(8) 0.0024(6) 0.0041(6) 0.0019(6)
C10 0.0364(7) 0.0323(8) 0.0318(8) 0.0029(6) 0.0040(6) 0.0017(6)
C7 0.0385(7) 0.0357(8) 0.0338(9) 0.0026(6) 0.0078(6) 0.0056(6)
C4 0.0365(7) 0.0410(9) 0.0375(9) 0.0034(7) 0.0115(6) 0.0092(6)
C19 0.0431(8) 0.0569(11) 0.0311(9) 0.0023(7) 0.0060(6) -0.0059(8)
C16 0.0375(8) 0.0543(10) 0.0396(10) 0.0104(8) 0.0056(6) 0.0015(8)
C13 0.0334(7) 0.0373(8) 0.0383(9) 0.0039(7) 0.0051(6) -0.0003(6)
C20 0.0341(7) 0.0448(9) 0.0307(8) 0.0012(7) 0.0039(6) -0.0029(6)
C8 0.0379(7) 0.0349(8) 0.0324(8) -0.0005(6) 0.0028(6) 0.0026(6)
C21 0.0431(9) 0.0534(10) 0.0307(9) -0.0038(7) 0.0049(6) -0.0102(8)
O4 0.0483(7) 0.0789(10) 0.0652(9) -0.0154(7) 0.0132(6) -0.0248(7)
C12 0.0437(8) 0.0481(10) 0.0389(9) 0.0044(7) 0.0086(7) -0.0103(7)
C18 0.0430(9) 0.0564(11) 0.0361(9) 0.0121(8) 0.0045(7) -0.0032(7)
C17 0.0377(8) 0.0423(9) 0.0399(9) 0.0052(7) 0.0064(6) -0.0027(7)
C11 0.0444(8) 0.0481(10) 0.0344(9) 0.0010(7) 0.0022(7) -0.0110(7)
C6 0.0548(10) 0.0529(11) 0.0485(11) 0.0004(8) 0.0214(8) -0.0025(8)
C3 0.0476(9) 0.0504(10) 0.0426(10) -0.0021(8) 0.0144(7) 0.0034(8)
C2 0.0683(12) 0.0819(15) 0.0468(12) 0.0081(10) 0.0307(10) 0.0071(11)
C1 0.0711(12) 0.0699(14) 0.0602(13) 0.0087(10) 0.0348(10) -0.0059(11)
C5 0.0591(11) 0.0746(13) 0.0424(11) -0.0082(9) 0.0185(8) 0.0072(10)
C22 0.0747(13) 0.0481(12) 0.0924(17) -0.0196(11) 0.0258(11) -0.0228(10)
C23 0.100(2) 0.0564(15) 0.188(3) -0.0405(17) 0.065(2) -0.0203(13)
N1 0.0558(9) 0.0742(11) 0.0700(12) 0.0222(9) 0.0222(8) 0.0198(9)

loop_
_atom_type_symbol
_atom_type_description
_atom_type_scat_dispersion_real
_atom_type_scat_dispersion_imag
_atom_type_scat_source
C C 0.0033 0.0016 'International Tables Vol C Tables 4.2.6.8 and 6.1.1.4'
H H 0.0000 0.0000 'International Tables Vol C Tables 4.2.6.8 and 6.1.1.4'
N N 0.0061 0.0033 'International Tables Vol C Tables 4.2.6.8 and 6.1.1.4'
O O 0.0106 0.0060 'International Tables Vol C Tables 4.2.6.8 and 6.1.1.4'

loop_
_citation_id
_citation_doi
_citation_year
1 10.1107/S2414314622001997 2022

loop_
_geom_angle_atom_site_label_1
_geom_angle_atom_site_label_2
_geom_angle_atom_site_label_3
_geom_angle
_geom_angle_site_symmetry_1
_geom_angle_site_symmetry_3
_geom_angle_publ_flag
C13 O1 C9 119.76(11) . . ?
C17 C14 C13 117.57(14) . . ?
C17 C14 C15 123.65(13) . . ?
C13 C14 C15 118.68(13) . . ?
C21 O5 C22 117.30(14) . . ?
C14 C15 C10 109.62(12) . . ?
C14 C15 C20 111.00(12) . . ?
C10 C15 C20 115.36(12) . . ?
C8 C9 C10 123.53(14) . . ?
C8 C9 O1 114.50(12) . . ?
C10 C9 O1 121.96(13) . . ?
C9 C10 C11 115.70(14) . . ?
C9 C10 C15 118.66(13) . . ?
C11 C10 C15 125.57(13) . . ?
C8 C7 C12 117.11(14) . . ?
C8 C7 C4 121.65(13) . . ?
C12 C7 C4 121.25(14) . . ?
C6 C4 C3 117.61(15) . . ?
C6 C4 C7 121.05(15) . . ?
C3 C4 C7 121.33(15) . . ?
C18 C19 C20 111.65(14) . . ?
N1 C16 C20 176.08(18) . . ?
O2 C13 O1 115.36(13) . . ?
O2 C13 C14 125.24(14) . . ?
O1 C13 C14 119.40(13) . . ?
C16 C20 C21 109.13(13) . . ?
C16 C20 C19 108.83(12) . . ?
C21 C20 C19 107.00(13) . . ?
C16 C20 C15 109.78(13) . . ?
C21 C20 C15 113.11(12) . . ?
C19 C20 C15 108.88(12) . . ?
C9 C8 C7 120.33(13) . . ?
O4 C21 O5 125.08(16) . . ?
O4 C21 C20 125.09(16) . . ?
O5 C21 C20 109.79(13) . . ?
C11 C12 C7 121.50(15) . . ?
C17 C18 C19 112.50(13) . . ?
O3 C17 C14 124.59(14) . . ?
O3 C17 C18 112.66(13) . . ?
C14 C17 C18 122.73(14) . . ?
C12 C11 C10 121.79(14) . . ?
C4 C6 C1 121.87(18) . . ?
C5 C3 C4 120.32(17) . . ?
C5 C2 C1 119.68(18) . . ?
C2 C1 C6 119.68(19) . . ?
C2 C5 C3 120.84(18) . . ?
O5 C22 C23 107.97(17) . . ?

loop_
_geom_bond_atom_site_label_1
_geom_bond_atom_site_label_2
_geom_bond_distance
_geom_bond_site_symmetry_2
_geom_bond_publ_flag
O1 C13 1.3599(18) . ?
O1 C9 1.3961(17) . ?
O2 C13 1.2212(18) . ?
C14 C17 1.355(2) . ?
C14 C13 1.442(2) . ?
C14 C15 1.516(2) . ?
O5 C21 1.321(2) . ?
O5 C22 1.457(2) . ?
C15 C10 1.516(2) . ?
C15 C20 1.5604(19) . ?
O3 C17 1.3255(19) . ?
C9 C8 1.377(2) . ?
C9 C10 1.386(2) . ?
C10 C11 1.390(2) . ?
C7 C8 1.387(2) . ?
C7 C12 1.397(2) . ?
C7 C4 1.487(2) . ?
C4 C6 1.379(2) . ?
C4 C3 1.395(2) . ?
C19 C18 1.510(2) . ?
C19 C20 1.546(2) . ?
C16 N1 1.134(2) . ?
C16 C20 1.474(2) . ?
C20 C21 1.531(2) . ?
C21 O4 1.1913(18) . ?
C12 C11 1.381(2) . ?
C18 C17 1.489(2) . ?
C6 C1 1.382(2) . ?
C3 C5 1.388(2) . ?
C2 C5 1.363(3) . ?
C2 C1 1.376(3) . ?
C22 C23 1.460(3) . ?

loop_
_geom_hbond_atom_site_label_D
_geom_hbond_atom_site_label_H
_geom_hbond_atom_site_label_A
_geom_hbond_distance_DH
_geom_hbond_distance_HA
_geom_hbond_distance_DA
_geom_hbond_angle_DHA
_geom_hbond_site_symmetry_A
_geom_hbond_publ_flag
O3 H3 O2 0.82 1.86 2.5702(16) 145 . yes
C11 H11 O4 0.93 2.54 3.399(2) 154 . yes
C18 H18B O1 0.97 2.60 3.4289(19) 144 4_565 yes
C19 H19B O2 0.97 2.60 3.285(2) 128 4_565 yes
C15 H15 Cg2 0.98 2.95 3.7685(17) 142 3_657 yes
C23 H23B Cg3 0.96 2.82 3.686(3) 151 2_546 yes

loop_
_publcif_info_exptl_table_extra_item
sin_theta_over_lambda_max

loop_
_publcif_info_exptl_table_header_item
?
